data_4023969
loop_
_publ_author_name
'Dhevalapally B. Ramachary'
'Mamillapalli Kishor'

_publ_contact_author_address
; 
School of Chemistry
University of Hyderabad
Hyderabad
500046
India
;
_publ_contact_author_email ramsc@uohyd.ernet.in
_publ_contact_author_fax +91-40-23012460
_publ_contact_author_name Dr.D.B.Ramachary
_publ_contact_author_phone +91-40-23134816
_publ_section_title
;
 Organocatalytic Sequential One-Pot Double Cascade Asymmetric
 Synthesis of Wieland-Miescher Ketone Analogues from a
 Knoevenagel/Hydrogenation/Robinson Annulation Sequence:
 Scope and Applications of Organocatalytic Biomimetic Reductions
;
_journal_name_full 'Journal of Organic Chemistry'
_journal_page_first 5056
_journal_page_last 5068
_journal_paper_doi 10.1021/jo070277i
_journal_volume 72
_journal_year 2007
_chemical_formula_moiety ' C19 H20 O2 '
_chemical_formula_sum 'C19 H20 O2'
_chemical_formula_weight 280.35
_chemical_name_systematic
; 
 ? 
;
_space_group_IT_number 61
_symmetry_cell_setting orthorhombic
_symmetry_space_group_name_Hall '-P 2ac 2ab'
_symmetry_space_group_name_H-M 'P b c a'
_atom_sites_solution_hydrogens geom
_atom_sites_solution_primary direct
_atom_sites_solution_secondary difmap
_audit_creation_method SHELXL-97
_cell_angle_alpha 90.00
_cell_angle_beta 90.00
_cell_angle_gamma 90.00
_cell_formula_units_Z 8
_cell_length_a 10.194(3)
_cell_length_b 13.671(3)
_cell_length_c 22.720(6)
_cell_measurement_reflns_used 3520
_cell_measurement_temperature 298(2)
_cell_measurement_theta_max 25.04
_cell_measurement_theta_min 2.49
_cell_volume 3166.1(14)
_computing_cell_refinement 'Bruker SMART'
_computing_data_collection 'Bruker SMART'
_computing_data_reduction 'Bruker SAINT'
_computing_molecular_graphics 'Bruker SHELXTL'
_computing_publication_material 'Bruker SHELXTL'
_computing_structure_refinement 'SHELXL-97 (Sheldrick, 1997)'
_computing_structure_solution 'SHELXS-97 (Sheldrick, 1990)'
_diffrn_ambient_temperature 298(2)
_diffrn_measured_fraction_theta_full 0.995
_diffrn_measured_fraction_theta_max 0.995
_diffrn_measurement_device_type 'CCD area detector'
_diffrn_measurement_method 'phi and omega scans'
_diffrn_radiation_monochromator graphite
_diffrn_radiation_source 'fine-focus sealed tube'
_diffrn_radiation_type MoK\a
_diffrn_radiation_wavelength 0.71073
_diffrn_reflns_av_R_equivalents 0.0418
_diffrn_reflns_av_sigmaI/netI 0.0373
_diffrn_reflns_limit_h_max 12
_diffrn_reflns_limit_h_min -10
_diffrn_reflns_limit_k_max 16
_diffrn_reflns_limit_k_min -16
_diffrn_reflns_limit_l_max 27
_diffrn_reflns_limit_l_min -27
_diffrn_reflns_number 13389
_diffrn_reflns_theta_full 26.00
_diffrn_reflns_theta_max 26.00
_diffrn_reflns_theta_min 1.79
_exptl_absorpt_coefficient_mu 0.075
_exptl_absorpt_correction_T_max 1
_exptl_absorpt_correction_T_min 0.743
_exptl_absorpt_correction_type none
_exptl_crystal_density_diffrn 1.176
_exptl_crystal_density_method 'not measured'
_exptl_crystal_F_000 1200
_exptl_crystal_size_max 0.35
_exptl_crystal_size_mid 0.12
_exptl_crystal_size_min 0.07
_refine_diff_density_max 0.172
_refine_diff_density_min -0.176
_refine_diff_density_rms 0.040
_refine_ls_extinction_method none
_refine_ls_goodness_of_fit_ref 1.178
_refine_ls_hydrogen_treatment constr
_refine_ls_matrix_type full
_refine_ls_number_parameters 193
_refine_ls_number_reflns 3094
_refine_ls_number_restraints 0
_refine_ls_restrained_S_all 1.178
_refine_ls_R_factor_all 0.1118
_refine_ls_R_factor_gt 0.0787
_refine_ls_shift/su_max 0.000
_refine_ls_shift/su_mean 0.000
_refine_ls_structure_factor_coef Fsqd
_refine_ls_weighting_details 'calc w=1/[\s^2^(Fo^2^)+(0.0349P)^2^+2.4128P] where P=(Fo^2^+2Fc^2^)/3'
_refine_ls_weighting_scheme calc
_refine_ls_wR_factor_gt 0.1496
_refine_ls_wR_factor_ref 0.1617
_reflns_number_gt 2192
_reflns_number_total 3094
_reflns_threshold_expression >2sigma(I)
_cod_data_source_file jo070277isi20070209_033732.cif
_cod_data_source_block dbr7bb
_cod_depositor_comments
;
The following automatic conversions were performed:
'_symmetry_cell_setting' value 'Orthorhombic' changed to 'orthorhombic'
according to '/home/saulius/struct/CIF-dictionaries/cif_core.dic'
dictionary named 'cif_core.dic' version 2.4.1 from 2010-06-29.

Automatic conversion script
Id: cif_fix_enum 1527 2010-12-29 10:47:43Z saulius 
;
_cod_database_code 4023969

loop_
_symmetry_equiv_pos_as_xyz
'x, y, z'
'-x+1/2, -y, z+1/2'
'-x, y+1/2, -z+1/2'
'x+1/2, -y+1/2, -z'
'-x, -y, -z'
'x-1/2, y, -z-1/2'
'x, -y-1/2, z-1/2'
'-x-1/2, y-1/2, z'

loop_
_atom_site_label
_atom_site_type_symbol
_atom_site_fract_x
_atom_site_fract_y
_atom_site_fract_z
_atom_site_U_iso_or_equiv
_atom_site_adp_type
_atom_site_occupancy
_atom_site_symmetry_multiplicity
_atom_site_calc_flag
_atom_site_refinement_flags
_atom_site_disorder_assembly
_atom_site_disorder_group
C5 C 0.5000(4) 0.9819(3) 0.18365(16) 0.0756(11) Uani 1 1 d . . .
H19A H 0.5624 0.9308 0.1914 0.113 Uiso 1 1 calc R . .
H19B H 0.4214 0.9698 0.2057 0.113 Uiso 1 1 calc R . .
H19C H 0.5366 1.0437 0.1951 0.113 Uiso 1 1 calc R . .
C10 C -0.0354(3) 0.86255(19) 0.11745(13) 0.0462(7) Uani 1 1 d . . .
C19 C -0.1396(3) 0.80137(19) 0.13827(13) 0.0473(7) Uani 1 1 d . . .
C15 C -0.3304(3) 0.6983(2) 0.11843(18) 0.0677(10) Uani 1 1 d . . .
H8 H -0.3885 0.6704 0.0917 0.081 Uiso 1 1 calc R . .
C11 C -0.0253(3) 0.8793(2) 0.05855(14) 0.0615(9) Uani 1 1 d . . .
H9 H 0.0416 0.9194 0.0447 0.074 Uiso 1 1 calc R . .
C14 C -0.2275(3) 0.7592(2) 0.09726(15) 0.0528(8) Uani 1 1 d . . .
C18 C -0.1595(3) 0.7803(2) 0.19832(15) 0.0585(9) Uani 1 1 d . . .
H1 H -0.1029 0.8069 0.2261 0.070 Uiso 1 1 calc R . .
C13 C -0.2122(4) 0.7788(3) 0.03718(16) 0.0695(10) Uani 1 1 d . . .
H2 H -0.2702 0.7515 0.0102 0.083 Uiso 1 1 calc R . .
C9 C 0.0594(3) 0.9087(2) 0.16047(13) 0.0488(8) Uani 1 1 d . . .
H16A H 0.0187 0.9668 0.1767 0.059 Uiso 1 1 calc R . .
H16B H 0.0732 0.8633 0.1927 0.059 Uiso 1 1 calc R . .
C16 C -0.3456(4) 0.6801(3) 0.1763(2) 0.0749(11) Uani 1 1 d . . .
H3 H -0.4132 0.6398 0.1893 0.090 Uiso 1 1 calc R . .
C17 C -0.2598(4) 0.7218(2) 0.21652(17) 0.0727(10) Uani 1 1 d . . .
H4 H -0.2709 0.7096 0.2565 0.087 Uiso 1 1 calc R . .
C12 C -0.1140(4) 0.8372(3) 0.01791(15) 0.0751(11) Uani 1 1 d . . .
H5 H -0.1047 0.8496 -0.0221 0.090 Uiso 1 1 calc R . .
O1 O 0.1410(2) 1.10143(13) 0.13622(10) 0.0565(6) Uani 1 1 d . . .
H1A H 0.1769 1.1548 0.1328 0.085 Uiso 1 1 calc R . .
C7 C 0.2828(3) 0.86013(18) 0.12360(12) 0.0466(7) Uani 1 1 d . . .
C3 C 0.4680(3) 0.98380(19) 0.11854(14) 0.0499(8) Uani 1 1 d . . .
O2 O 0.2514(2) 0.77392(12) 0.13187(10) 0.0654(7) Uani 1 1 d . . .
C2 C 0.3613(3) 1.05946(18) 0.10636(14) 0.0485(8) Uani 1 1 d . . .
H12A H 0.3855 1.1204 0.1253 0.058 Uiso 1 1 calc R . .
H12B H 0.3575 1.0714 0.0643 0.058 Uiso 1 1 calc R . .
C1 C 0.2283(3) 1.03059(18) 0.12706(12) 0.0430(7) Uani 1 1 d . . .
C6 C 0.4147(3) 0.88440(19) 0.09891(15) 0.0567(9) Uani 1 1 d . . .
H14A H 0.4093 0.8836 0.0563 0.068 Uiso 1 1 calc R . .
H14B H 0.4763 0.8340 0.1107 0.068 Uiso 1 1 calc R . .
C8 C 0.1914(3) 0.93683(18) 0.13591(12) 0.0425(7) Uani 1 1 d . . .
C4 C 0.5912(3) 1.0082(2) 0.08369(18) 0.0745(11) Uani 1 1 d . . .
H18A H 0.6202 1.0730 0.0937 0.112 Uiso 1 1 calc R . .
H18B H 0.5723 1.0051 0.0423 0.112 Uiso 1 1 calc R . .
H18C H 0.6590 0.9620 0.0931 0.112 Uiso 1 1 calc R . .

loop_
_atom_site_aniso_label
_atom_site_aniso_U_11
_atom_site_aniso_U_22
_atom_site_aniso_U_33
_atom_site_aniso_U_23
_atom_site_aniso_U_13
_atom_site_aniso_U_12
C5 0.072(2) 0.068(2) 0.086(3) 0.005(2) -0.026(2) 0.001(2)
C10 0.0495(18) 0.0351(14) 0.0539(18) -0.0007(13) -0.0012(15) 0.0071(14)
C19 0.0492(18) 0.0309(14) 0.0618(19) -0.0038(14) -0.0007(15) 0.0067(13)
C15 0.047(2) 0.0517(19) 0.105(3) -0.015(2) -0.014(2) 0.0020(17)
C11 0.059(2) 0.064(2) 0.061(2) 0.0053(17) 0.0022(18) 0.0006(17)
C14 0.0471(19) 0.0408(16) 0.071(2) -0.0097(15) -0.0123(17) 0.0105(14)
C18 0.058(2) 0.0507(18) 0.066(2) 0.0000(16) -0.0025(17) -0.0093(16)
C13 0.056(2) 0.078(3) 0.075(2) -0.019(2) -0.0178(19) 0.006(2)
C9 0.058(2) 0.0333(14) 0.0555(18) -0.0017(13) 0.0038(15) -0.0046(14)
C16 0.058(2) 0.056(2) 0.111(3) 0.005(2) 0.005(2) -0.0124(18)
C17 0.069(2) 0.066(2) 0.084(2) 0.009(2) 0.005(2) -0.018(2)
C12 0.076(3) 0.097(3) 0.053(2) -0.003(2) -0.0072(19) 0.016(2)
O1 0.0548(13) 0.0263(9) 0.0885(16) -0.0021(11) 0.0025(12) 0.0052(9)
C7 0.058(2) 0.0241(13) 0.0576(18) 0.0002(13) -0.0014(15) -0.0025(13)
C3 0.0463(18) 0.0304(14) 0.073(2) -0.0006(14) -0.0020(16) 0.0003(13)
O2 0.0731(15) 0.0214(10) 0.1016(18) -0.0001(11) 0.0051(14) -0.0036(10)
C2 0.0538(19) 0.0252(13) 0.0665(19) 0.0008(13) 0.0003(16) -0.0027(13)
C1 0.0511(19) 0.0260(13) 0.0518(17) 0.0003(13) -0.0056(14) 0.0038(13)
C6 0.059(2) 0.0301(15) 0.081(2) -0.0044(15) 0.0072(18) 0.0040(14)
C8 0.0458(17) 0.0271(13) 0.0544(17) -0.0012(12) 0.0015(14) -0.0019(12)
C4 0.057(2) 0.053(2) 0.114(3) -0.001(2) 0.007(2) -0.0014(17)

loop_
_atom_type_symbol
_atom_type_description
_atom_type_scat_dispersion_real
_atom_type_scat_dispersion_imag
_atom_type_scat_source
C C 0.0033 0.0000 'International Tables Vol C Tables 4.2.6.8 and 6.1.1.4'
H H 0.0000 0.0000 'International Tables Vol C Tables 4.2.6.8 and 6.1.1.4'
O O 0.0106 0.0000 'International Tables Vol C Tables 4.2.6.8 and 6.1.1.4'

loop_
_geom_angle_atom_site_label_1
_geom_angle_atom_site_label_2
_geom_angle_atom_site_label_3
_geom_angle
_geom_angle_site_symmetry_1
_geom_angle_site_symmetry_3
_geom_angle_publ_flag
C3 C5 H19A 109.5 . . ?
C3 C5 H19B 109.5 . . ?
H19A C5 H19B 109.5 . . ?
C3 C5 H19C 109.5 . . ?
H19A C5 H19C 109.5 . . ?
H19B C5 H19C 109.5 . . ?
C11 C10 C19 118.6(3) . . ?
C11 C10 C9 121.2(3) . . ?
C19 C10 C9 120.3(3) . . ?
C18 C19 C14 117.6(3) . . ?
C18 C19 C10 123.1(3) . . ?
C14 C19 C10 119.3(3) . . ?
C16 C15 C14 121.5(3) . . ?
C16 C15 H8 119.2 . . ?
C14 C15 H8 119.2 . . ?
C10 C11 C12 121.7(3) . . ?
C10 C11 H9 119.1 . . ?
C12 C11 H9 119.1 . . ?
C13 C14 C19 119.6(3) . . ?
C13 C14 C15 121.6(3) . . ?
C19 C14 C15 118.8(3) . . ?
C17 C18 C19 121.5(3) . . ?
C17 C18 H1 119.3 . . ?
C19 C18 H1 119.3 . . ?
C12 C13 C14 120.7(3) . . ?
C12 C13 H2 119.6 . . ?
C14 C13 H2 119.6 . . ?
C8 C9 C10 116.0(2) . . ?
C8 C9 H16A 108.3 . . ?
C10 C9 H16A 108.3 . . ?
C8 C9 H16B 108.3 . . ?
C10 C9 H16B 108.3 . . ?
H16A C9 H16B 107.4 . . ?
C15 C16 C17 119.6(3) . . ?
C15 C16 H3 120.2 . . ?
C17 C16 H3 120.2 . . ?
C18 C17 C16 121.0(4) . . ?
C18 C17 H4 119.5 . . ?
C16 C17 H4 119.5 . . ?
C13 C12 C11 120.1(3) . . ?
C13 C12 H5 120.0 . . ?
C11 C12 H5 120.0 . . ?
C1 O1 H1A 109.5 . . ?
O2 C7 C8 120.1(3) . . ?
O2 C7 C6 120.1(3) . . ?
C8 C7 C6 119.8(2) . . ?
C5 C3 C4 109.5(3) . . ?
C5 C3 C2 110.0(3) . . ?
C4 C3 C2 110.2(2) . . ?
C5 C3 C6 110.2(3) . . ?
C4 C3 C6 109.7(3) . . ?
C2 C3 C6 107.2(2) . . ?
C1 C2 C3 114.3(2) . . ?
C1 C2 H12A 108.7 . . ?
C3 C2 H12A 108.7 . . ?
C1 C2 H12B 108.7 . . ?
C3 C2 H12B 108.7 . . ?
H12A C2 H12B 107.6 . . ?
O1 C1 C8 118.7(3) . . ?
O1 C1 C2 117.7(2) . . ?
C8 C1 C2 123.5(2) . . ?
C7 C6 C3 114.0(2) . . ?
C7 C6 H14A 108.7 . . ?
C3 C6 H14A 108.7 . . ?
C7 C6 H14B 108.7 . . ?
C3 C6 H14B 108.7 . . ?
H14A C6 H14B 107.6 . . ?
C1 C8 C7 119.0(3) . . ?
C1 C8 C9 123.1(3) . . ?
C7 C8 C9 117.8(2) . . ?
C3 C4 H18A 109.5 . . ?
C3 C4 H18B 109.5 . . ?
H18A C4 H18B 109.5 . . ?
C3 C4 H18C 109.5 . . ?
H18A C4 H18C 109.5 . . ?
H18B C4 H18C 109.5 . . ?

loop_
_geom_bond_atom_site_label_1
_geom_bond_atom_site_label_2
_geom_bond_distance
_geom_bond_site_symmetry_2
_geom_bond_publ_flag
C5 C3 1.515(4) . ?
C5 H19A 0.9600 . ?
C5 H19B 0.9600 . ?
C5 H19C 0.9600 . ?
C10 C11 1.361(4) . ?
C10 C19 1.433(4) . ?
C10 C9 1.512(4) . ?
C19 C18 1.409(4) . ?
C19 C14 1.415(4) . ?
C15 C16 1.348(5) . ?
C15 C14 1.423(5) . ?
C15 H8 0.9300 . ?
C11 C12 1.414(5) . ?
C11 H9 0.9300 . ?
C14 C13 1.400(5) . ?
C18 C17 1.362(4) . ?
C18 H1 0.9300 . ?
C13 C12 1.353(5) . ?
C13 H2 0.9300 . ?
C9 C8 1.507(4) . ?
C9 H16A 0.9700 . ?
C9 H16B 0.9700 . ?
C16 C17 1.387(5) . ?
C16 H3 0.9300 . ?
C17 H4 0.9300 . ?
C12 H5 0.9300 . ?
O1 C1 1.332(3) . ?
O1 H1A 0.8200 . ?
C7 O2 1.235(3) . ?
C7 C8 1.430(4) . ?
C7 C6 1.495(4) . ?
C3 C4 1.522(4) . ?
C3 C2 1.527(4) . ?
C3 C6 1.530(4) . ?
C2 C1 1.488(4) . ?
C2 H12A 0.9700 . ?
C2 H12B 0.9700 . ?
C1 C8 1.351(3) . ?
C6 H14A 0.9700 . ?
C6 H14B 0.9700 . ?
C4 H18A 0.9600 . ?
C4 H18B 0.9600 . ?
C4 H18C 0.9600 . ?

loop_
_cod_related_entry_id
_cod_related_entry_database
_cod_related_entry_code
1 ChemSpider 30658818
